data_7114924
loop_
_publ_author_name
'Feast, W. James'
'L\"ovenich, P. Wilfried'
'Puschmann, Horst'
'Taliani, Carlo'

_publ_section_title
;
 Synthesis and structure of
 4,4&#x2032;-bis(2,3,4,5,6-pentafluorostyryl)stilbene, a self-assembling J
 aggregate based on aryl--fluoroaryl interactions
;
_journal_issue 5
_journal_name_full 'Chemical Communications'
_journal_page_first 505
_journal_paper_doi 10.1039/b100002k
_journal_year 2001
_chemical_formula_sum 'C30 H14 F10'
_chemical_formula_weight 564
_chemical_name_systematic Decafluoro-distyrylistilbene
_space_group_IT_number 2
_symmetry_cell_setting triclinic
_symmetry_space_group_name_Hall '-P 1'
_symmetry_space_group_name_H-M 'P -1'
_atom_sites_solution_hydrogens geom
_atom_sites_solution_primary direct
_atom_sites_solution_secondary difmap
_audit_creation_method SHELXL-97
_cell_angle_alpha 78.442(5)
_cell_angle_beta 82.972(6)
_cell_angle_gamma 85.693(5)
_cell_formula_units_Z 1
_cell_length_a 6.0624(9)
_cell_length_b 7.4468(11)
_cell_length_c 13.0565(17)
_cell_measurement_reflns_used 844
_cell_measurement_temperature 100(2)
_cell_measurement_theta_max 54.939
_cell_measurement_theta_min 5.603
_cell_volume 572.37(14)
_computing_cell_refinement 'Bruker SMART'
_computing_data_collection 'Bruker SMART'
_computing_data_reduction 'Bruker SAINT'
_computing_molecular_graphics 'Bruker SHELXTL'
_computing_publication_material 'Bruker SHELXTL'
_computing_structure_refinement SHELXL-93
_computing_structure_solution SHELXS-97
_diffrn_ambient_temperature 100(2)
_diffrn_detector_area_resol_mean 8
_diffrn_measured_fraction_theta_full 0.996
_diffrn_measured_fraction_theta_max 0.996
_diffrn_measurement_device_type SMART
_diffrn_measurement_method \w-scans
_diffrn_radiation_monochromator graphite
_diffrn_radiation_source 'fine-focus sealed tube'
_diffrn_radiation_type MoK\a
_diffrn_radiation_wavelength 0.71073
_diffrn_reflns_av_R_equivalents 0.0797
_diffrn_reflns_av_sigmaI/netI 0.0931
_diffrn_reflns_limit_h_max 7
_diffrn_reflns_limit_h_min -7
_diffrn_reflns_limit_k_max 9
_diffrn_reflns_limit_k_min -9
_diffrn_reflns_limit_l_max 16
_diffrn_reflns_limit_l_min -16
_diffrn_reflns_number 2604
_diffrn_reflns_theta_full 1.6
_diffrn_reflns_theta_max 27.46
_diffrn_reflns_theta_min 1.60
_exptl_absorpt_coefficient_mu 0.152
_exptl_absorpt_correction_type none
_exptl_crystal_colour clear-pale-yellow
_exptl_crystal_density_diffrn 1.635
_exptl_crystal_density_meas ?
_exptl_crystal_density_method 'not measured'
_exptl_crystal_description block
_exptl_crystal_F_000 284
_exptl_crystal_size_max 0.2
_exptl_crystal_size_mid 0.1
_exptl_crystal_size_min 0.05
_refine_diff_density_max 0.356
_refine_diff_density_min -0.340
_refine_diff_density_rms 0.084
_refine_ls_extinction_method none
_refine_ls_goodness_of_fit_ref 1.21
_refine_ls_hydrogen_treatment mixed
_refine_ls_matrix_type full
_refine_ls_number_parameters 181
_refine_ls_number_reflns 2604
_refine_ls_number_restraints 0
_refine_ls_restrained_S_all 1.210
_refine_ls_R_factor_all 0.1516
_refine_ls_R_factor_gt 0.0853
_refine_ls_shift/su_max 0.000
_refine_ls_shift/su_mean 0.000
_refine_ls_structure_factor_coef Fsqd
_refine_ls_weighting_details 'calc w=1/[\s^2^(Fo^2^)+(0.0000P)^2^+2.4359P] where P=(Fo^2^+2Fc^2^)/3'
_refine_ls_weighting_scheme calc
_refine_ls_wR_factor_gt 0.1688
_refine_ls_wR_factor_ref 0.1885
_reflns_number_gt 1486
_reflns_number_total 2604
_reflns_threshold_expression >2sigma(I)
_cod_data_source_file b100002k.txt
_cod_data_source_block 00srv277
_cod_depositor_comments
;
The following automatic conversions were performed:

'_symmetry_cell_setting' value 'Triclinic' changed to 'triclinic'
according to
/usr/data/users/saulius/automatic-downloads/retrospective/RSC/lib/dictionaries/cif_core.dic
dictionary named 'cif_core.dic' version 2.4.2 from 2011-04-26.

Automatic conversion script
Id: cif_fix_values 2281 2013-09-26 08:29:07Z andrius 

The following automatic conversions were performed:

'_exptl_crystal_density_meas' value 'Not_measured' was changed to '?'
- the value is perceived as not measured.

Automatic conversion script
Id: cif_fix_values 3008 2015-01-20 13:52:24Z robertas 
;
_cod_original_cell_volume 572.4(1)
_cod_original_sg_symbol_H-M P-1
_cod_database_code 7114924

loop_
_symmetry_equiv_pos_as_xyz
'x, y, z'
'-x, -y, -z'

loop_
_atom_site_label
_atom_site_type_symbol
_atom_site_fract_x
_atom_site_fract_y
_atom_site_fract_z
_atom_site_U_iso_or_equiv
_atom_site_adp_type
_atom_site_occupancy
_atom_site_symmetry_multiplicity
_atom_site_calc_flag
_atom_site_refinement_flags
C15 C 0.3959(9) 1.0234(7) 0.0187(4) 0.0209(11) Uani 1 1 d .
H15 H 0.3106 1.0992 -0.0287 0.025 Uiso 1 1 calc R
F4 F -0.5675(5) 0.7014(4) 0.8092(2) 0.0250(7) Uani 1 1 d .
F1 F 0.2730(5) 0.4859(4) 0.6699(2) 0.0214(7) Uani 1 1 d .
F5 F -0.4196(5) 0.8074(4) 0.6062(2) 0.0237(7) Uani 1 1 d .
F2 F 0.1198(5) 0.3855(4) 0.8738(2) 0.0251(7) Uani 1 1 d .
F3 F -0.2997(5) 0.4910(4) 0.9448(2) 0.0295(8) Uani 1 1 d .
C12 C 0.2888(9) 0.9673(7) 0.1263(4) 0.0184(11) Uani 1 1 d .
C4 C -0.3609(8) 0.6493(7) 0.7746(4) 0.0195(11) Uani 1 1 d .
C7 C 0.0379(9) 0.7084(7) 0.5200(4) 0.0185(11) Uani 1 1 d .
H7 H 0.1808 0.6589 0.5051 0.022 Uiso 1 1 calc R
C6 C -0.0640(8) 0.6531(7) 0.6290(4) 0.0176(11) Uani 1 1 d .
C3 C -0.2242(9) 0.5411(7) 0.8437(4) 0.0218(12) Uani 1 1 d .
C5 C -0.2795(8) 0.7029(7) 0.6698(4) 0.0189(11) Uani 1 1 d .
C14 C 0.2946(9) 0.8127(7) 0.3089(4) 0.0190(11) Uani 1 1 d .
H14 H 0.3730 0.7429 0.3612 0.023 Uiso 1 1 calc R
C9 C 0.0702(9) 0.8703(7) 0.3337(4) 0.0190(11) Uani 1 1 d .
C13 C 0.3985(9) 0.8597(7) 0.2072(4) 0.0217(12) Uani 1 1 d .
H13 H 0.5453 0.8184 0.1923 0.026 Uiso 1 1 calc R
C2 C -0.0121(9) 0.4894(7) 0.8068(4) 0.0197(11) Uani 1 1 d .
C11 C 0.0663(9) 1.0268(7) 0.1518(4) 0.0226(12) Uani 1 1 d .
H11 H -0.0108 1.1000 0.1001 0.027 Uiso 1 1 calc R
C1 C 0.0633(8) 0.5438(7) 0.7027(4) 0.0186(11) Uani 1 1 d .
C10 C -0.0387(9) 0.9776(7) 0.2527(4) 0.0200(11) Uani 1 1 d .
H10 H -0.1864 1.0171 0.2671 0.024 Uiso 1 1 calc R
C8 C -0.0477(9) 0.8208(7) 0.4390(4) 0.0189(11) Uani 1 1 d .
H8 H -0.1917 0.8704 0.4509 0.023 Uiso 1 1 calc R

loop_
_atom_site_aniso_label
_atom_site_aniso_U_11
_atom_site_aniso_U_22
_atom_site_aniso_U_33
_atom_site_aniso_U_23
_atom_site_aniso_U_13
_atom_site_aniso_U_12
C15 0.026(3) 0.019(3) 0.019(3) -0.001(2) -0.009(2) -0.002(2)
F4 0.0134(15) 0.0326(18) 0.0282(17) -0.0076(14) 0.0005(13) 0.0034(13)
F1 0.0130(15) 0.0257(16) 0.0244(16) -0.0047(13) -0.0001(12) 0.0030(12)
F5 0.0166(15) 0.0279(17) 0.0258(17) -0.0030(13) -0.0060(13) 0.0043(13)
F2 0.0259(17) 0.0254(17) 0.0220(16) -0.0002(13) -0.0066(13) 0.0061(13)
F3 0.0258(18) 0.040(2) 0.0203(17) -0.0050(14) 0.0036(13) 0.0018(15)
C12 0.022(3) 0.017(3) 0.016(3) -0.003(2) 0.000(2) -0.004(2)
C4 0.013(2) 0.022(3) 0.025(3) -0.007(2) -0.001(2) 0.000(2)
C7 0.014(2) 0.017(3) 0.026(3) -0.007(2) -0.003(2) 0.000(2)
C6 0.016(3) 0.014(2) 0.023(3) -0.005(2) -0.002(2) -0.001(2)
C3 0.023(3) 0.023(3) 0.019(3) -0.005(2) 0.000(2) -0.003(2)
C5 0.017(3) 0.014(3) 0.027(3) -0.004(2) -0.008(2) 0.000(2)
C14 0.020(3) 0.016(3) 0.020(3) 0.002(2) -0.009(2) 0.001(2)
C9 0.023(3) 0.014(2) 0.021(3) -0.004(2) -0.004(2) -0.002(2)
C13 0.017(3) 0.019(3) 0.028(3) -0.005(2) -0.005(2) 0.003(2)
C2 0.018(3) 0.020(3) 0.022(3) -0.004(2) -0.007(2) 0.001(2)
C11 0.022(3) 0.019(3) 0.028(3) -0.004(2) -0.011(2) 0.001(2)
C1 0.011(2) 0.019(3) 0.027(3) -0.008(2) -0.002(2) 0.003(2)
C10 0.014(3) 0.019(3) 0.026(3) -0.003(2) -0.004(2) 0.004(2)
C8 0.014(2) 0.019(3) 0.026(3) -0.008(2) -0.005(2) 0.002(2)

loop_
_atom_type_symbol
_atom_type_description
_atom_type_scat_dispersion_real
_atom_type_scat_dispersion_imag
_atom_type_scat_source
C C 0.0033 0.0016 'International Tables Vol C Tables 4.2.6.8 and 6.1.1.4'
H H 0.0000 0.0000 'International Tables Vol C Tables 4.2.6.8 and 6.1.1.4'
F F 0.0171 0.0103 'International Tables Vol C Tables 4.2.6.8 and 6.1.1.4'

loop_
_geom_angle_atom_site_label_1
_geom_angle_atom_site_label_2
_geom_angle_atom_site_label_3
_geom_angle
_geom_angle_site_symmetry_1
C15 C15 C12 126.8(6) 2_675
C13 C12 C11 117.4(5) .
C13 C12 C15 123.2(5) .
C11 C12 C15 119.4(5) .
F4 C4 C5 120.4(5) .
F4 C4 C3 120.3(5) .
C5 C4 C3 119.3(5) .
C8 C7 C6 128.8(5) .
C1 C6 C5 114.6(5) .
C1 C6 C7 118.9(5) .
C5 C6 C7 126.5(5) .
F3 C3 C2 120.7(5) .
F3 C3 C4 119.8(5) .
C2 C3 C4 119.5(5) .
F5 C5 C4 116.8(5) .
F5 C5 C6 120.2(5) .
C4 C5 C6 123.0(5) .
C13 C14 C9 120.5(5) .
C10 C9 C14 117.4(5) .
C10 C9 C8 120.1(5) .
C14 C9 C8 122.4(5) .
C14 C13 C12 121.9(5) .
F2 C2 C1 120.8(5) .
F2 C2 C3 119.4(5) .
C1 C2 C3 119.9(5) .
C10 C11 C12 120.8(5) .
F1 C1 C2 117.4(5) .
F1 C1 C6 118.8(4) .
C2 C1 C6 123.8(5) .
C11 C10 C9 122.0(5) .
C7 C8 C9 124.5(5) .

loop_
_geom_bond_atom_site_label_1
_geom_bond_atom_site_label_2
_geom_bond_distance
_geom_bond_site_symmetry_2
C15 C15 1.343(10) 2_675
C15 C12 1.467(7) .
F4 C4 1.335(6) .
F1 C1 1.358(5) .
F5 C5 1.355(6) .
F2 C2 1.347(6) .
F3 C3 1.331(6) .
C12 C13 1.399(7) .
C12 C11 1.409(7) .
C4 C5 1.386(7) .
C4 C3 1.396(7) .
C7 C8 1.343(7) .
C7 C6 1.471(7) .
C6 C1 1.401(7) .
C6 C5 1.402(7) .
C3 C2 1.372(7) .
C14 C13 1.388(7) .
C14 C9 1.414(7) .
C9 C10 1.397(7) .
C9 C8 1.461(7) .
C2 C1 1.370(7) .
C11 C10 1.383(7) .
